data_4316399
loop_
_publ_author_name
'Zakariae Amghouz'
'Laura Roces'
'Santiago Garc\'ia-Granda'
'Jos\'e R. Garc\'ia'
'Badredine Souhail'
'Lu\'is Mafra'
'Fa-nian Shi'
'Jo\~ao Rocha'

_publ_contact_author_address
;
Departamentos de Qu\'imica F\'isica y Anal\'itica 
y Qu\'imica Org\'anica e Inorg\'anica
Universidad de Oviedo
Juli\'an Claver\'ia 8, 33006  
Oviedo, Spain 
;
_publ_contact_author_email amghouz.uo@uniovi.es
_publ_contact_author_fax 0034985103446
_publ_contact_author_name 'Amghouz, Z.'
_publ_contact_author_phone 0034985105753
_publ_section_title
;
 Metal Organic Frameworks Assembled from Y(III), Na(I), and Chiral
 Flexible-Achiral Rigid Dicarboxylates
;
_journal_name_full 'Inorganic Chemistry'
_journal_page_first 7917
_journal_page_last 7926
_journal_paper_doi 10.1021/ic100867w
_journal_volume 49
_journal_year 2010
_chemical_absolute_configuration ad
_chemical_formula_moiety 'C12 H12 Na O12 Y'
_chemical_formula_sum 'C12 H12 Na O12 Y'
_chemical_formula_weight 460.12
_chemical_name_systematic
;
 ?
;
_space_group_IT_number 20
_symmetry_cell_setting orthorhombic
_symmetry_space_group_name_Hall 'C 2c 2'
_symmetry_space_group_name_H-M 'C 2 2 21'
_atom_sites_solution_hydrogens geom
_atom_sites_solution_primary direct
_atom_sites_solution_secondary difmap
_audit_conform_dict_location ftp://ftp.iucr.org/pub/cif_core.dic
_audit_conform_dict_name cif_core.dic
_audit_conform_dict_version 2.4
_audit_creation_date 2010-02-01T19:00:49-00:00
_audit_creation_method 'WinGX routine CIF_UPDATE'
_cell_angle_alpha 90
_cell_angle_beta 90
_cell_angle_gamma 90
_cell_formula_units_Z 4
_cell_length_a 6.8854(2)
_cell_length_b 30.3859(7)
_cell_length_c 7.4741(2)
_cell_measurement_reflns_used 1816
_cell_measurement_temperature 293(2)
_cell_measurement_theta_max 66.6388
_cell_measurement_theta_min 5.8162
_cell_volume 1563.72(7)
_computing_cell_refinement
;
        CrysAlis RED, Oxford Diffraction Ltd.,
        Version 1.171.32.37 (release 24-10-2008 CrysAlis171 .NET)
        (compiled Oct 24 2008,09:44:38)
;
_computing_data_collection
;
        CrysAlis CCD, Oxford Diffraction Ltd.,
        Version 1.171.32.37 (release 24-10-2008 CrysAlis171 .NET)
        (compiled Oct 24 2008,09:44:38)
;
_computing_data_reduction
;
        CrysAlis RED, Oxford Diffraction Ltd.,
        Version 1.171.32.37 (release 24-10-2008 CrysAlis171 .NET)
        (compiled Oct 24 2008,09:44:38)
;
_computing_structure_refinement 'SHELXL-97 (Sheldrick, 1997)'
_computing_structure_solution 'SHELXS-97 (Sheldrick, 1990)'
_diffrn_ambient_temperature 293(2)
_diffrn_measured_fraction_theta_full 0.983
_diffrn_measured_fraction_theta_max 0.983
_diffrn_measurement_device_type 'Goniometer Xcalibur, detector: Ruby (Gemini Cu)'
_diffrn_measurement_method '\w scans'
_diffrn_orient_matrix_UB_11 0.1816360358
_diffrn_orient_matrix_UB_12 -0.0234059694
_diffrn_orient_matrix_UB_13 -0.0734436582
_diffrn_orient_matrix_UB_21 -0.1011484941
_diffrn_orient_matrix_UB_22 -0.0056536835
_diffrn_orient_matrix_UB_23 -0.182443079
_diffrn_orient_matrix_UB_31 0.0825039092
_diffrn_orient_matrix_UB_32 0.0445938372
_diffrn_orient_matrix_UB_33 -0.0617926104
_diffrn_radiation_monochromator graphite
_diffrn_radiation_type CuK\a
_diffrn_radiation_wavelength 1.54184
_diffrn_reflns_av_R_equivalents 0.0536
_diffrn_reflns_av_unetI/netI 0.0595
_diffrn_reflns_limit_h_max 8
_diffrn_reflns_limit_h_min -6
_diffrn_reflns_limit_k_max 35
_diffrn_reflns_limit_k_min -23
_diffrn_reflns_limit_l_max 8
_diffrn_reflns_limit_l_min -8
_diffrn_reflns_number 2595
_diffrn_reflns_theta_full 66.78
_diffrn_reflns_theta_max 66.78
_diffrn_reflns_theta_min 5.82
_exptl_absorpt_coefficient_mu 6.184
_exptl_absorpt_correction_T_max 0.9255
_exptl_absorpt_correction_T_min 0.6034
_exptl_absorpt_correction_type refdelf
_exptl_absorpt_process_details
;
        Parkin S,Moezzi B & Hope H, (1995) J. Appl. Cryst. 28, 53-56
        Cubic fit to sin(theta)/lambda - 24 parameters
;
_exptl_crystal_colour colourless
_exptl_crystal_density_diffrn 1.954
_exptl_crystal_density_method 'not measured'
_exptl_crystal_description needle
_exptl_crystal_F_000 920
_exptl_crystal_size_max 0.192
_exptl_crystal_size_mid 0.046
_exptl_crystal_size_min 0.015
_refine_diff_density_max 0.491
_refine_diff_density_min -0.415
_refine_diff_density_rms 0.109
_refine_ls_abs_structure_details 'Flack H D (1983), Acta Cryst. A39, 876-881'
_refine_ls_abs_structure_Flack 0.01(3)
_refine_ls_extinction_method none
_refine_ls_goodness_of_fit_ref 1.024
_refine_ls_hydrogen_treatment mixed
_refine_ls_matrix_type full
_refine_ls_number_parameters 133
_refine_ls_number_reflns 1256
_refine_ls_number_restraints 3
_refine_ls_restrained_S_all 1.024
_refine_ls_R_factor_all 0.0334
_refine_ls_R_factor_gt 0.0303
_refine_ls_shift/su_max 0
_refine_ls_shift/su_mean 0
_refine_ls_structure_factor_coef Fsqd
_refine_ls_weighting_details 'calc w=1/[\s^2^(Fo^2^)+(0.0272P)^2^+0.0000P] where P=(Fo^2^+2Fc^2^)/3'
_refine_ls_weighting_scheme calc
_refine_ls_wR_factor_gt 0.0622
_refine_ls_wR_factor_ref 0.0627
_reflns_number_gt 1135
_reflns_number_total 1256
_reflns_threshold_expression >2sigma(I)
_cod_data_source_file ic100867w_si_001_2.cif
_cod_data_source_block ZA1
_cod_database_code 4316399

loop_
_symmetry_equiv_pos_as_xyz
'x, y, z'
'-x, -y, z+1/2'
'-x, y, -z+1/2'
'x, -y, -z'
'x+1/2, y+1/2, z'
'-x+1/2, -y+1/2, z+1/2'
'-x+1/2, y+1/2, -z+1/2'
'x+1/2, -y+1/2, -z'

loop_
_atom_site_label
_atom_site_type_symbol
_atom_site_fract_x
_atom_site_fract_y
_atom_site_fract_z
_atom_site_U_iso_or_equiv
_atom_site_adp_type
_atom_site_occupancy
_atom_site_symmetry_multiplicity
_atom_site_calc_flag
_atom_site_refinement_flags
_atom_site_disorder_assembly
_atom_site_disorder_group
C1 C 0 0.60606(14) 0.75 0.0160(11) Uani 1 2 d S . .
O5 O -0.0464(5) 0.75801(9) 0.5689(4) 0.0205(10) Uani 1 1 d . . .
O4 O -0.3129(5) 0.71160(9) 0.8297(4) 0.0202(7) Uani 1 1 d . . .
O1 O -0.1580(4) 0.62688(7) 0.7550(8) 0.0231(7) Uani 1 1 d . . .
C2 C 0 0.55660(15) 0.75 0.0205(12) Uani 1 2 d S . .
C5 C 0 0.46560(15) 0.75 0.0203(12) Uani 1 2 d S . .
O6 O -0.5066(10) 0.60304(15) 0.4842(5) 0.0561(11) Uani 1 1 d D . .
C4 C -0.1711(7) 0.48824(12) 0.7467(17) 0.0449(15) Uani 1 1 d . . .
H4 H -0.288 0.473 0.743 0.054 Uiso 1 1 calc R . .
C7 C -0.0908(7) 0.71275(13) 0.3127(6) 0.0156(9) Uani 1 1 d . . .
C8 C -0.1096(7) 0.75636(14) 0.4118(6) 0.0126(10) Uani 1 1 d . . .
C3 C -0.1720(6) 0.53437(12) 0.7487(17) 0.0418(13) Uani 1 1 d . . .
H3 H -0.289 0.5497 0.7491 0.05 Uiso 1 1 calc R . .
C6 C 0 0.41569(16) 0.75 0.0214(12) Uani 1 2 d S . .
O2 O 0.1532(5) 0.39615(9) 0.7944(5) 0.0304(12) Uani 1 1 d . . .
H6B H -0.563(8) 0.6303(11) 0.441(7) 0.046 Uiso 1 1 d D . .
H6A H -0.394(6) 0.6018(18) 0.401(6) 0.046 Uiso 1 1 d D . .
H30 H -0.108(10) 0.6571(17) 0.400(8) 0.046 Uiso 1 1 d . . .
H7 H -0.216(7) 0.7078(12) 0.263(12) 0.036 Uiso 1 1 d . . .
Y1 Y 0 0.696414(14) 0.75 0.01245(14) Uani 1 2 d S . .
Na1 Na -0.5 0.64197(7) 0.75 0.0308(5) Uani 1 2 d S . .
O3 O -0.0689(5) 0.67951(10) 0.4459(4) 0.0204(8) Uani 1 1 d . . .

loop_
_atom_site_aniso_label
_atom_site_aniso_U_11
_atom_site_aniso_U_22
_atom_site_aniso_U_33
_atom_site_aniso_U_23
_atom_site_aniso_U_13
_atom_site_aniso_U_12
C1 0.021(3) 0.006(2) 0.020(3) 0 -0.006(7) 0
O5 0.028(3) 0.0195(14) 0.0141(14) -0.0012(11) -0.0008(15) 0.0004(14)
O4 0.0181(17) 0.0197(14) 0.0228(16) -0.0034(13) 0.0063(15) -0.0012(14)
O1 0.0167(14) 0.0153(11) 0.0373(17) 0.005(3) 0.010(3) 0.0014(11)
C2 0.026(3) 0.012(2) 0.023(3) 0 0.011(7) 0
C5 0.025(3) 0.015(2) 0.021(3) 0 0.009(7) 0
O6 0.036(2) 0.084(3) 0.048(2) -0.013(2) 0.019(4) 0.000(5)
C4 0.028(3) 0.0176(19) 0.089(4) 0.003(6) -0.020(7) -0.0017(19)
C7 0.015(2) 0.0130(17) 0.018(2) 0.0003(16) 0.003(2) 0.0006(19)
C8 0.010(3) 0.015(2) 0.013(2) 0.0008(18) 0.002(2) 0.0016(18)
C3 0.021(2) 0.0166(18) 0.088(4) -0.002(6) 0.000(8) 0.0032(18)
C6 0.026(3) 0.018(2) 0.020(3) 0 0.007(7) 0
O2 0.0283(19) 0.0179(13) 0.045(3) 0.0053(15) -0.0096(18) 0.0016(14)
Y1 0.0128(2) 0.0126(2) 0.0119(2) 0 0.0001(5) 0
Na1 0.0212(12) 0.0297(11) 0.0416(13) 0 0.002(3) 0
O3 0.032(2) 0.0142(13) 0.0154(15) 0.0019(12) -0.0019(15) -0.0010(13)

loop_
_atom_type_symbol
_atom_type_description
_atom_type_scat_dispersion_real
_atom_type_scat_dispersion_imag
_atom_type_scat_source
C C 0.0181 0.0091 'International Tables Vol C Tables 4.2.6.8 and 6.1.1.4'
H H 0 0 'International Tables Vol C Tables 4.2.6.8 and 6.1.1.4'
O O 0.0492 0.0322 'International Tables Vol C Tables 4.2.6.8 and 6.1.1.4'
Na Na 0.1353 0.1239 'International Tables Vol C Tables 4.2.6.8 and 6.1.1.4'
Y Y -0.267 2.0244 'International Tables Vol C Tables 4.2.6.8 and 6.1.1.4'

loop_
_geom_angle_atom_site_label_1
_geom_angle_atom_site_label_2
_geom_angle_atom_site_label_3
_geom_angle
_geom_angle_site_symmetry_1
_geom_angle_site_symmetry_3
_geom_angle_publ_flag
O1 C1 O1 119.7(4) . 3_556 ?
O1 C1 C2 120.2(2) . . ?
O1 C1 C2 120.2(2) 3_556 . ?
O1 C1 Y1 59.8(2) . . ?
O1 C1 Y1 59.8(2) 3_556 . ?
C2 C1 Y1 180 . . ?
C8 O5 Y1 124.0(3) . . ?
C8 O4 Y1 132.7(3) 6_465 . ?
C8 O4 Na1 122.5(3) 6_465 . ?
Y1 O4 Na1 104.39(11) . . ?
C1 O1 Y1 92.9(2) . . ?
C1 O1 Na1 160.7(2) . . ?
Y1 O1 Na1 106.20(10) . . ?
C3 C2 C3 120.6(5) . 3_556 ?
C3 C2 C1 119.7(2) . . ?
C3 C2 C1 119.7(2) 3_556 . ?
C4 C5 C4 119.4(5) 3_556 . ?
C4 C5 C6 120.3(2) 3_556 . ?
C4 C5 C6 120.3(2) . . ?
Na1 O6 H6B 82(3) . . ?
Na1 O6 H6A 123(3) . . ?
H6B O6 H6A 98(4) . . ?
C5 C4 C3 120.5(4) . . ?
C5 C4 H4 119.7 . . ?
C3 C4 H4 119.7 . . ?
O3 C7 C8 106.6(3) . . ?
O3 C7 C7 109.5(4) . 3 ?
C8 C7 C7 111.1(3) . 3 ?
O3 C7 H7 105(4) . . ?
C8 C7 H7 105(3) . . ?
C7 C7 H7 119(5) 3 . ?
O5 C8 O4 124.6(4) . 6_464 ?
O5 C8 C7 117.4(4) . . ?
O4 C8 C7 117.9(4) 6_464 . ?
C2 C3 C4 119.4(4) . . ?
C2 C3 H3 120.3 . . ?
C4 C3 H3 120.3 . . ?
O2 C6 O2 123.5(5) . 3_556 ?
O2 C6 C5 118.2(2) . . ?
O2 C6 C5 118.2(2) 3_556 . ?
O4 Y1 O4 156.68(15) 3_556 . ?
O4 Y1 O5 81.95(11) 3_556 3_556 ?
O4 Y1 O5 79.37(11) . 3_556 ?
O4 Y1 O5 79.38(11) 3_556 . ?
O4 Y1 O5 81.95(11) . . ?
O5 Y1 O5 73.23(14) 3_556 . ?
O4 Y1 O1 75.14(10) 3_556 3_556 ?
O4 Y1 O1 128.01(11) . 3_556 ?
O5 Y1 O1 131.30(15) 3_556 3_556 ?
O5 Y1 O1 140.10(17) . 3_556 ?
O4 Y1 O1 128.01(10) 3_556 . ?
O4 Y1 O1 75.14(10) . . ?
O5 Y1 O1 140.10(17) 3_556 . ?
O5 Y1 O1 131.30(15) . . ?
O1 Y1 O1 54.51(12) 3_556 . ?
O4 Y1 O3 89.00(12) 3_556 . ?
O4 Y1 O3 96.01(13) . . ?
O5 Y1 O3 139.07(10) 3_556 . ?
O5 Y1 O3 65.87(10) . . ?
O1 Y1 O3 83.36(17) 3_556 . ?
O1 Y1 O3 74.44(17) . . ?
O4 Y1 O3 96.01(13) 3_556 3_556 ?
O4 Y1 O3 89.00(12) . 3_556 ?
O5 Y1 O3 65.87(10) 3_556 3_556 ?
O5 Y1 O3 139.07(10) . 3_556 ?
O1 Y1 O3 74.44(17) 3_556 3_556 ?
O1 Y1 O3 83.36(17) . 3_556 ?
O3 Y1 O3 155.06(14) . 3_556 ?
O4 Y1 C1 101.66(7) 3_556 . ?
O4 Y1 C1 101.66(7) . . ?
O5 Y1 C1 143.38(7) 3_556 . ?
O5 Y1 C1 143.39(7) . . ?
O1 Y1 C1 27.25(6) 3_556 . ?
O1 Y1 C1 27.25(6) . . ?
O3 Y1 C1 77.53(7) . . ?
O3 Y1 C1 77.53(7) 3_556 . ?
O4 Y1 Na1 159.77(8) 3_556 . ?
O4 Y1 Na1 40.25(7) . . ?
O5 Y1 Na1 118.11(8) 3_556 . ?
O5 Y1 Na1 102.95(9) . . ?
O1 Y1 Na1 91.57(7) 3_556 . ?
O1 Y1 Na1 37.10(7) . . ?
O3 Y1 Na1 74.13(9) . . ?
O3 Y1 Na1 94.96(9) 3_556 . ?
C1 Y1 Na1 64.33(3) . . ?
O4 Y1 Na1 40.25(7) 3_556 1_655 ?
O4 Y1 Na1 159.78(8) . 1_655 ?
O5 Y1 Na1 102.95(9) 3_556 1_655 ?
O5 Y1 Na1 118.11(9) . 1_655 ?
O1 Y1 Na1 37.10(7) 3_556 1_655 ?
O1 Y1 Na1 91.57(7) . 1_655 ?
O3 Y1 Na1 94.96(9) . 1_655 ?
O3 Y1 Na1 74.13(9) 3_556 1_655 ?
C1 Y1 Na1 64.33(3) . 1_655 ?
Na1 Y1 Na1 128.67(6) . 1_655 ?
O6 Na1 O6 118.5(2) 3_456 . ?
O6 Na1 O1 86.3(2) 3_456 3_456 ?
O6 Na1 O1 82.5(2) . 3_456 ?
O6 Na1 O1 82.5(2) 3_456 . ?
O6 Na1 O1 86.3(2) . . ?
O1 Na1 O1 157.96(15) 3_456 . ?
O6 Na1 O4 129.46(16) 3_456 3_456 ?
O6 Na1 O4 102.35(15) . 3_456 ?
O1 Na1 O4 70.04(11) 3_456 3_456 ?
O1 Na1 O4 131.20(12) . 3_456 ?
O6 Na1 O4 102.35(15) 3_456 . ?
O6 Na1 O4 129.46(16) . . ?
O1 Na1 O4 131.20(12) 3_456 . ?
O1 Na1 O4 70.05(11) . . ?
O4 Na1 O4 67.72(16) 3_456 . ?
O6 Na1 Y1 103.84(16) 3_456 1_455 ?
O6 Na1 Y1 101.76(17) . 1_455 ?
O1 Na1 Y1 36.69(6) 3_456 1_455 ?
O1 Na1 Y1 165.33(10) . 1_455 ?
O4 Na1 Y1 35.36(7) 3_456 1_455 ?
O4 Na1 Y1 95.52(9) . 1_455 ?
O6 Na1 Y1 101.76(17) 3_456 . ?
O6 Na1 Y1 103.84(16) . . ?
O1 Na1 Y1 165.33(10) 3_456 . ?
O1 Na1 Y1 36.70(6) . . ?
O4 Na1 Y1 95.52(9) 3_456 . ?
O4 Na1 Y1 35.36(7) . . ?
Y1 Na1 Y1 128.67(6) 1_455 . ?
O6 Na1 H6B 139.7(10) 3_456 . ?
O6 Na1 H6B 23.9(6) . . ?
O1 Na1 H6B 77.1(15) 3_456 . ?
O1 Na1 H6B 99.6(13) . . ?
O4 Na1 H6B 78.7(6) 3_456 . ?
O4 Na1 H6B 116.3(12) . . ?
Y1 Na1 H6B 84.2(11) 1_455 . ?
Y1 Na1 H6B 103.3(15) . . ?
C7 O3 Y1 122.4(2) . . ?
C7 O3 H30 106(5) . . ?
Y1 O3 H30 131(4) . . ?

loop_
_geom_bond_atom_site_label_1
_geom_bond_atom_site_label_2
_geom_bond_distance
_geom_bond_site_symmetry_2
_geom_bond_publ_flag
C1 O1 1.259(3) . ?
C1 O1 1.259(3) 3_556 ?
C1 C2 1.503(6) . ?
C1 Y1 2.745(4) . ?
O5 C8 1.253(5) . ?
O5 Y1 2.332(3) . ?
O4 C8 1.269(5) 6_465 ?
O4 Y1 2.282(3) . ?
O4 Na1 2.548(3) . ?
O1 Y1 2.377(2) . ?
O1 Na1 2.399(3) . ?
C2 C3 1.363(5) . ?
C2 C3 1.364(5) 3_556 ?
C5 C4 1.365(5) 3_556 ?
C5 C4 1.365(5) . ?
C5 C6 1.516(6) . ?
O6 Na1 2.313(4) . ?
O6 H6B 0.97(2) . ?
O6 H6A 1.00(2) . ?
C4 C3 1.402(5) . ?
C4 H4 0.93 . ?
C7 O3 1.426(5) . ?
C7 C8 1.523(6) . ?
C7 C7 1.563(9) 3 ?
C7 H7 0.95(6) . ?
C8 O4 1.268(5) 6_464 ?
C3 H3 0.93 . ?
C6 O2 1.255(4) . ?
C6 O2 1.255(4) 3_556 ?
Y1 O4 2.282(3) 3_556 ?
Y1 O5 2.332(3) 3_556 ?
Y1 O1 2.377(2) 3_556 ?
Y1 O3 2.378(3) . ?
Y1 O3 2.378(3) 3_556 ?
Na1 O6 2.313(4) 3_456 ?
Na1 O1 2.399(3) 3_456 ?
Na1 O4 2.548(3) 3_456 ?
Na1 H6B 2.38(5) . ?
O3 H30 0.81(5) . ?

loop_
_geom_torsion_atom_site_label_1
_geom_torsion_atom_site_label_2
_geom_torsion_atom_site_label_3
_geom_torsion_atom_site_label_4
_geom_torsion
_geom_torsion_site_symmetry_1
_geom_torsion_site_symmetry_2
_geom_torsion_site_symmetry_3
_geom_torsion_site_symmetry_4
_geom_torsion_publ_flag
O1 C1 O1 Y1 0 3_556 . . . ?
C2 C1 O1 Y1 180 . . . . ?
O1 C1 O1 Na1 171.4(14) 3_556 . . . ?
C2 C1 O1 Na1 -8.6(14) . . . . ?
Y1 C1 O1 Na1 171.4(14) . . . . ?
O1 C1 C2 C3 2.4(7) . . . . ?
O1 C1 C2 C3 -177.6(7) 3_556 . . . ?
O1 C1 C2 C3 -177.6(7) . . . 3_556 ?
O1 C1 C2 C3 2.4(7) 3_556 . . 3_556 ?
C4 C5 C4 C3 -0.7(9) 3_556 . . . ?
C6 C5 C4 C3 179.3(9) . . . . ?
Y1 O5 C8 O4 159.0(3) . . . 6_464 ?
Y1 O5 C8 C7 -21.3(6) . . . . ?
O3 C7 C8 O5 21.0(6) . . . . ?
C7 C7 C8 O5 -98.2(5) 3 . . . ?
O3 C7 C8 O4 -159.3(4) . . . 6_464 ?
C7 C7 C8 O4 81.5(6) 3 . . 6_464 ?
C3 C2 C3 C4 -0.7(9) 3_556 . . . ?
C1 C2 C3 C4 179.3(9) . . . . ?
C5 C4 C3 C2 1.4(18) . . . . ?
C4 C5 C6 O2 16.3(7) 3_556 . . . ?
C4 C5 C6 O2 -163.7(7) . . . . ?
C4 C5 C6 O2 -163.7(7) 3_556 . . 3_556 ?
C4 C5 C6 O2 16.3(7) . . . 3_556 ?
C8 O4 Y1 O4 -28.8(4) 6_465 . . 3_556 ?
Na1 O4 Y1 O4 158.17(12) . . . 3_556 ?
C8 O4 Y1 O5 8.5(4) 6_465 . . 3_556 ?
Na1 O4 Y1 O5 -164.50(13) . . . 3_556 ?
C8 O4 Y1 O5 -65.8(4) 6_465 . . . ?
Na1 O4 Y1 O5 121.16(14) . . . . ?
C8 O4 Y1 O1 143.4(4) 6_465 . . 3_556 ?
Na1 O4 Y1 O1 -29.6(2) . . . 3_556 ?
C8 O4 Y1 O1 157.5(4) 6_465 . . . ?
Na1 O4 Y1 O1 -15.49(18) . . . . ?
C8 O4 Y1 O3 -130.3(4) 6_465 . . . ?
Na1 O4 Y1 O3 56.63(13) . . . . ?
C8 O4 Y1 O3 74.2(4) 6_465 . . 3_556 ?
Na1 O4 Y1 O3 -98.88(12) . . . 3_556 ?
C8 O4 Y1 C1 151.2(4) 6_465 . . . ?
Na1 O4 Y1 C1 -21.83(12) . . . . ?
C8 O4 Y1 Na1 173.0(5) 6_465 . . . ?
C8 O4 Y1 Na1 107.2(4) 6_465 . . 1_655 ?
Na1 O4 Y1 Na1 -65.8(3) . . . 1_655 ?
C8 O5 Y1 O4 103.8(4) . . . 3_556 ?
C8 O5 Y1 O4 -90.2(4) . . . . ?
C8 O5 Y1 O5 -171.5(5) . . . 3_556 ?
C8 O5 Y1 O1 52.9(4) . . . 3_556 ?
C8 O5 Y1 O1 -28.2(4) . . . . ?
C8 O5 Y1 O3 10.1(4) . . . . ?
C8 O5 Y1 O3 -169.3(3) . . . 3_556 ?
C8 O5 Y1 C1 8.5(4) . . . . ?
C8 O5 Y1 Na1 -55.7(4) . . . . ?
C8 O5 Y1 Na1 92.5(4) . . . 1_655 ?
C1 O1 Y1 O4 16.8(4) . . . 3_556 ?
Na1 O1 Y1 O4 -160.20(14) . . . 3_556 ?
C1 O1 Y1 O4 -166.3(3) . . . . ?
Na1 O1 Y1 O4 16.62(19) . . . . ?
C1 O1 Y1 O5 -114.3(3) . . . 3_556 ?
Na1 O1 Y1 O5 68.7(3) . . . 3_556 ?
C1 O1 Y1 O5 128.9(2) . . . . ?
Na1 O1 Y1 O5 -48.2(3) . . . . ?
C1 O1 Y1 O1 0 . . . 3_556 ?
Na1 O1 Y1 O1 -177.1(5) . . . 3_556 ?
C1 O1 Y1 O3 92.9(3) . . . . ?
Na1 O1 Y1 O3 -84.1(2) . . . . ?
C1 O1 Y1 O3 -75.6(3) . . . 3_556 ?
Na1 O1 Y1 O3 107.3(2) . . . 3_556 ?
Na1 O1 Y1 C1 -177.1(5) . . . . ?
C1 O1 Y1 Na1 177.1(5) . . . . ?
C1 O1 Y1 Na1 -1.8(3) . . . 1_655 ?
Na1 O1 Y1 Na1 -178.8(2) . . . 1_655 ?
O1 C1 Y1 O4 -166.5(3) . . . 3_556 ?
O1 C1 Y1 O4 13.5(3) 3_556 . . 3_556 ?
O1 C1 Y1 O4 13.5(3) . . . . ?
O1 C1 Y1 O4 -166.5(3) 3_556 . . . ?
O1 C1 Y1 O5 101.3(4) . . . 3_556 ?
O1 C1 Y1 O5 -78.7(4) 3_556 . . 3_556 ?
O1 C1 Y1 O5 -78.7(4) . . . . ?
O1 C1 Y1 O5 101.3(4) 3_556 . . . ?
O1 C1 Y1 O1 180 . . . 3_556 ?
O1 C1 Y1 O1 180 3_556 . . . ?
O1 C1 Y1 O3 -80.2(4) . . . . ?
O1 C1 Y1 O3 99.8(4) 3_556 . . . ?
O1 C1 Y1 O3 99.8(4) . . . 3_556 ?
O1 C1 Y1 O3 -80.2(4) 3_556 . . 3_556 ?
O1 C1 Y1 Na1 -2.0(3) . . . . ?
O1 C1 Y1 Na1 178.0(3) 3_556 . . . ?
O1 C1 Y1 Na1 178.0(3) . . . 1_655 ?
O1 C1 Y1 Na1 -2.0(3) 3_556 . . 1_655 ?
C1 O1 Na1 O6 67.6(13) . . . 3_456 ?
Y1 O1 Na1 O6 -121.4(2) . . . 3_456 ?
C1 O1 Na1 O6 -51.8(13) . . . . ?
Y1 O1 Na1 O6 119.3(2) . . . . ?
C1 O1 Na1 O1 7.6(13) . . . 3_456 ?
Y1 O1 Na1 O1 178.6(2) . . . 3_456 ?
C1 O1 Na1 O4 -155.0(12) . . . 3_456 ?
Y1 O1 Na1 O4 16.1(3) . . . 3_456 ?
C1 O1 Na1 O4 173.7(13) . . . . ?
Y1 O1 Na1 O4 -15.27(17) . . . . ?
C1 O1 Na1 Y1 -175.7(7) . . . 1_455 ?
Y1 O1 Na1 Y1 -4.6(8) . . . 1_455 ?
C1 O1 Na1 Y1 -171.1(15) . . . . ?
C8 O4 Na1 O6 -81.0(4) 6_465 . . 3_456 ?
Y1 O4 Na1 O6 92.98(19) . . . 3_456 ?
C8 O4 Na1 O6 134.7(4) 6_465 . . . ?
Y1 O4 Na1 O6 -51.4(3) . . . . ?
C8 O4 Na1 O1 15.0(4) 6_465 . . 3_456 ?
Y1 O4 Na1 O1 -171.1(2) . . . 3_456 ?
C8 O4 Na1 O1 -158.2(4) 6_465 . . . ?
Y1 O4 Na1 O1 15.78(18) . . . . ?
C8 O4 Na1 O4 46.9(3) 6_465 . . 3_456 ?
Y1 O4 Na1 O4 -139.2(2) . . . 3_456 ?
C8 O4 Na1 Y1 24.5(3) 6_465 . . 1_455 ?
Y1 O4 Na1 Y1 -161.52(10) . . . 1_455 ?
C8 O4 Na1 Y1 -173.9(4) 6_465 . . . ?
O4 Y1 Na1 O6 110.4(2) 3_556 . . 3_456 ?
O4 Y1 Na1 O6 -94.83(17) . . . 3_456 ?
O5 Y1 Na1 O6 -77.51(15) 3_556 . . 3_456 ?
O5 Y1 Na1 O6 -155.22(14) . . . 3_456 ?
O1 Y1 Na1 O6 62.2(2) 3_556 . . 3_456 ?
O1 Y1 Na1 O6 59.8(3) . . . 3_456 ?
O3 Y1 Na1 O6 144.88(15) . . . 3_456 ?
O3 Y1 Na1 O6 -12.27(15) 3_556 . . 3_456 ?
C1 Y1 Na1 O6 61.34(13) . . . 3_456 ?
Na1 Y1 Na1 O6 61.34(13) 1_655 . . 3_456 ?
O4 Y1 Na1 O6 -13.2(3) 3_556 . . . ?
O4 Y1 Na1 O6 141.6(2) . . . . ?
O5 Y1 Na1 O6 158.94(16) 3_556 . . . ?
O5 Y1 Na1 O6 81.22(15) . . . . ?
O1 Y1 Na1 O6 -61.3(2) 3_556 . . . ?
O1 Y1 Na1 O6 -63.7(3) . . . . ?
O3 Y1 Na1 O6 21.32(15) . . . . ?
O3 Y1 Na1 O6 -135.83(16) 3_556 . . . ?
C1 Y1 Na1 O6 -62.22(14) . . . . ?
Na1 Y1 Na1 O6 -62.22(14) 1_655 . . . ?
O4 Y1 Na1 O1 -127.4(6) 3_556 . . 3_456 ?
O4 Y1 Na1 O1 27.4(6) . . . 3_456 ?
O5 Y1 Na1 O1 44.7(6) 3_556 . . 3_456 ?
O5 Y1 Na1 O1 -33.0(6) . . . 3_456 ?
O1 Y1 Na1 O1 -175.6(7) 3_556 . . 3_456 ?
O1 Y1 Na1 O1 -178.0(3) . . . 3_456 ?
O3 Y1 Na1 O1 -92.9(6) . . . 3_456 ?
O3 Y1 Na1 O1 109.9(6) 3_556 . . 3_456 ?
C1 Y1 Na1 O1 -176.5(6) . . . 3_456 ?
Na1 Y1 Na1 O1 -176.5(6) 1_655 . . 3_456 ?
O4 Y1 Na1 O1 50.5(3) 3_556 . . . ?
O4 Y1 Na1 O1 -154.7(3) . . . . ?
O5 Y1 Na1 O1 -137.3(3) 3_556 . . . ?
O5 Y1 Na1 O1 144.9(3) . . . . ?
O1 Y1 Na1 O1 2.4(4) 3_556 . . . ?
O3 Y1 Na1 O1 85.0(3) . . . . ?
O3 Y1 Na1 O1 -72.1(3) 3_556 . . . ?
C1 Y1 Na1 O1 1.5(3) . . . . ?
Na1 Y1 Na1 O1 1.5(3) 1_655 . . . ?
O4 Y1 Na1 O4 -117.4(3) 3_556 . . 3_456 ?
O4 Y1 Na1 O4 37.4(2) . . . 3_456 ?
O5 Y1 Na1 O4 54.74(11) 3_556 . . 3_456 ?
O5 Y1 Na1 O4 -22.97(10) . . . 3_456 ?
O1 Y1 Na1 O4 -165.51(17) 3_556 . . 3_456 ?
O1 Y1 Na1 O4 -167.9(3) . . . 3_456 ?
O3 Y1 Na1 O4 -82.87(10) . . . 3_456 ?
O3 Y1 Na1 O4 119.98(11) 3_556 . . 3_456 ?
C1 Y1 Na1 O4 -166.41(7) . . . 3_456 ?
Na1 Y1 Na1 O4 -166.41(7) 1_655 . . 3_456 ?
O4 Y1 Na1 O4 -154.8(2) 3_556 . . . ?
O5 Y1 Na1 O4 17.33(15) 3_556 . . . ?
O5 Y1 Na1 O4 -60.39(15) . . . . ?
O1 Y1 Na1 O4 157.1(2) 3_556 . . . ?
O1 Y1 Na1 O4 154.7(3) . . . . ?
O3 Y1 Na1 O4 -120.29(16) . . . . ?
O3 Y1 Na1 O4 82.56(15) 3_556 . . . ?
C1 Y1 Na1 O4 156.17(13) . . . . ?
Na1 Y1 Na1 O4 156.17(13) 1_655 . . . ?
O4 Y1 Na1 Y1 -131.0(2) 3_556 . . 1_455 ?
O4 Y1 Na1 Y1 23.83(13) . . . 1_455 ?
O5 Y1 Na1 Y1 41.16(8) 3_556 . . 1_455 ?
O5 Y1 Na1 Y1 -36.56(7) . . . 1_455 ?
O1 Y1 Na1 Y1 -179.10(15) 3_556 . . 1_455 ?
O1 Y1 Na1 Y1 178.5(3) . . . 1_455 ?
O3 Y1 Na1 Y1 -96.46(8) . . . 1_455 ?
O3 Y1 Na1 Y1 106.39(8) 3_556 . . 1_455 ?
C1 Y1 Na1 Y1 180 . . . 1_455 ?
Na1 Y1 Na1 Y1 180 1_655 . . 1_455 ?
C8 C7 O3 Y1 -13.1(5) . . . . ?
C7 C7 O3 Y1 107.1(3) 3 . . . ?
O4 Y1 O3 C7 -75.2(3) 3_556 . . . ?
O4 Y1 O3 C7 82.0(3) . . . . ?
O5 Y1 O3 C7 1.3(4) 3_556 . . . ?
O5 Y1 O3 C7 3.6(3) . . . . ?
O1 Y1 O3 C7 -150.3(3) 3_556 . . . ?
O1 Y1 O3 C7 154.7(4) . . . . ?
O3 Y1 O3 C7 -177.3(3) 3_556 . . . ?
C1 Y1 O3 C7 -177.3(3) . . . . ?
Na1 Y1 O3 C7 116.1(3) . . . . ?
Na1 Y1 O3 C7 -115.0(3) 1_655 . . . ?
